data_7158902
loop_
_publ_author_name
'S\'anchez Santos, Estela'
'Garrido-Gonz\'alez, Jos\'e J.'
'Fuentes de Arriba, Angel L.'
'Rodr\'iguez-Sahag\'un, Ligzajaya'
'Habib, Asmaa'
'Sanz, Francisca'
'Martin del Valle, Eva'
'Rodriguez Moran, Joaquin'
'Alcazar, Victoria'

_publ_section_title
;
 Tryptophan association in water driven by charge-transfer interactions
 with electron-deficient aromatic haptens
;
_journal_name_full 'Organic &amp; Biomolecular Chemistry'
_journal_paper_doi 10.1039/D2OB01650H
_journal_year 2022
_chemical_absolute_configuration rm
_chemical_formula_moiety 'C7 H2 N3 O8, C11 H13 N2 O2'
_chemical_formula_sum 'C18 H15 N5 O10'
_chemical_formula_weight 461.35
_space_group_IT_number 14
_space_group_name_Hall '-P 2ybc'
_space_group_name_H-M_alt 'P 1 21/c 1'
_symmetry_cell_setting monoclinic
_symmetry_space_group_name_Hall '-P 2ybc'
_symmetry_space_group_name_H-M 'P 1 21/c 1'
_atom_sites_solution_hydrogens geom
_atom_sites_solution_primary direct
_atom_sites_solution_secondary difmap
_audit_creation_method SHELXL-97
_audit_update_record
;
2022-06-15 deposited with the CCDC.	2022-09-27 downloaded from the CCDC.
;
_cell_angle_alpha 90.00
_cell_angle_beta 97.0060(10)
_cell_angle_gamma 90.00
_cell_formula_units_Z 4
_cell_length_a 6.9989(2)
_cell_length_b 9.8927(3)
_cell_length_c 28.2400(7)
_cell_measurement_reflns_used 6456
_cell_measurement_temperature 298(2)
_cell_measurement_theta_max 66.15
_cell_measurement_theta_min 3.15
_cell_volume 1940.68(9)
_computing_cell_refinement 'SAINT (Bruker 2006)'
_computing_data_collection 'APEX 2 (Bruker 2006)'
_computing_data_reduction 'SAINT (Bruker 2006)'
_computing_molecular_graphics 'Mercury 4.0.0 (Macrae et al, 2008)'
_computing_publication_material 'Bruker SHELXTL'
_computing_structure_refinement 'SHELXL-97 (Sheldrick, 1997)'
_computing_structure_solution 'SHELXS-97 (Sheldrick, 1990)'
_diffrn_ambient_temperature 298(2)
_diffrn_measured_fraction_theta_full 0.940
_diffrn_measured_fraction_theta_max 0.940
_diffrn_measurement_device_type 'CCD area detector'
_diffrn_measurement_method 'phi and omega scans'
_diffrn_radiation_monochromator graphite
_diffrn_radiation_source 'fine-focus sealed tube'
_diffrn_radiation_type CuK\a
_diffrn_radiation_wavelength 1.54178
_diffrn_reflns_av_R_equivalents 0.0267
_diffrn_reflns_av_sigmaI/netI 0.0266
_diffrn_reflns_limit_h_max 5
_diffrn_reflns_limit_h_min -8
_diffrn_reflns_limit_k_max 11
_diffrn_reflns_limit_k_min -11
_diffrn_reflns_limit_l_max 31
_diffrn_reflns_limit_l_min -33
_diffrn_reflns_number 13813
_diffrn_reflns_theta_full 67.10
_diffrn_reflns_theta_max 67.10
_diffrn_reflns_theta_min 3.15
_exptl_absorpt_coefficient_mu 1.140
_exptl_absorpt_correction_T_max 0.872
_exptl_absorpt_correction_T_min 0.833
_exptl_absorpt_correction_type multi-scan
_exptl_absorpt_process_details 'SADABS (Bruker, 2006)'
_exptl_crystal_colour red
_exptl_crystal_density_diffrn 1.579
_exptl_crystal_density_method 'not measured'
_exptl_crystal_description prismatic
_exptl_crystal_F_000 952
_exptl_crystal_size_max 0.16
_exptl_crystal_size_mid 0.14
_exptl_crystal_size_min 0.12
_refine_diff_density_max 0.237
_refine_diff_density_min -0.261
_refine_diff_density_rms 0.036
_refine_ls_extinction_coef 0.0022(2)
_refine_ls_extinction_expression Fc^*^=kFc[1+0.001xFc^2^\l^3^/sin(2\q)]^-1/4^
_refine_ls_extinction_method SHELXL
_refine_ls_goodness_of_fit_ref 1.042
_refine_ls_hydrogen_treatment mixed
_refine_ls_matrix_type full
_refine_ls_number_parameters 301
_refine_ls_number_reflns 3262
_refine_ls_number_restraints 0
_refine_ls_restrained_S_all 1.042
_refine_ls_R_factor_all 0.0411
_refine_ls_R_factor_gt 0.0378
_refine_ls_shift/su_max 0.000
_refine_ls_shift/su_mean 0.000
_refine_ls_structure_factor_coef Fsqd
_refine_ls_weighting_details 'calc w=1/[\s^2^(Fo^2^)+(0.0511P)^2^+0.6580P] where P=(Fo^2^+2Fc^2^)/3'
_refine_ls_weighting_scheme calc
_refine_ls_wR_factor_gt 0.1001
_refine_ls_wR_factor_ref 0.1028
_reflns_number_gt 2955
_reflns_number_total 3262
_reflns_threshold_expression >2sigma(I)
_cod_data_source_file d2ob01650h2.cif
_cod_data_source_block 14fin
_cod_depositor_comments
;
The following automatic conversions were performed:

data item '_symmetry_cell_setting' value 'Monoclinic' was changed to
'monoclinic' in accordance with the
/home/data/users/saulius/crontab/automatic-downloads/rss-feeds/RSC/lib/dictionaries/cif_core.dic
dictionary named 'cif_core.dic' version 2.4.2 last updated on
2011-04-26.

Automatic conversion script
Id: cif_fix_values 7556 2019-12-06 15:28:31Z antanas 
;
_cod_original_sg_symbol_Hall -P2ybc
_cod_original_sg_symbol_H-M P2(1)/c
_cod_database_code 7158902

loop_
_symmetry_equiv_pos_as_xyz
'x, y, z'
'-x, y+1/2, -z+1/2'
'-x, -y, -z'
'x, -y-1/2, z-1/2'

loop_
_atom_site_label
_atom_site_type_symbol
_atom_site_fract_x
_atom_site_fract_y
_atom_site_fract_z
_atom_site_U_iso_or_equiv
_atom_site_adp_type
_atom_site_occupancy
_atom_site_symmetry_multiplicity
_atom_site_calc_flag
_atom_site_refinement_flags
_atom_site_disorder_assembly
_atom_site_disorder_group
C1 C 0.3095(3) 0.05071(19) 0.05928(7) 0.0506(4) Uani 1 1 d . . .
H1 H 0.2877 0.0586 0.0262 0.061 Uiso 1 1 calc R . .
N1 N 0.2823(2) -0.06455(16) 0.08411(6) 0.0551(4) Uani 1 1 d . . .
H1N H 0.2426 -0.1405 0.0718 0.066 Uiso 1 1 calc R . .
C2 C 0.3283(2) -0.03998(18) 0.13180(7) 0.0458(4) Uani 1 1 d . . .
C3 C 0.3242(3) -0.1248(2) 0.17114(9) 0.0631(6) Uani 1 1 d . . .
H3 H 0.2877 -0.2150 0.1676 0.076 Uiso 1 1 calc R . .
C4 C 0.3771(3) -0.0685(3) 0.21565(8) 0.0743(7) Uani 1 1 d . . .
H4 H 0.3726 -0.1214 0.2427 0.089 Uiso 1 1 calc R . .
C5 C 0.4369(3) 0.0653(3) 0.22089(7) 0.0687(6) Uani 1 1 d . . .
H5 H 0.4734 0.0995 0.2513 0.082 Uiso 1 1 calc R . .
C6 C 0.4431(3) 0.1477(2) 0.18227(6) 0.0544(5) Uani 1 1 d . . .
H6 H 0.4844 0.2368 0.1863 0.065 Uiso 1 1 calc R . .
C7 C 0.3864(2) 0.09608(17) 0.13671(6) 0.0403(4) Uani 1 1 d . . .
C8 C 0.3730(2) 0.15270(17) 0.08959(6) 0.0411(4) Uani 1 1 d . . .
C9 C 0.4194(2) 0.29317(18) 0.07514(7) 0.0452(4) Uani 1 1 d . . .
H9A H 0.4612 0.2900 0.0437 0.054 Uiso 1 1 calc R . .
H9B H 0.5261 0.3267 0.0971 0.054 Uiso 1 1 calc R . .
C10 C 0.2509(2) 0.39372(17) 0.07407(6) 0.0399(4) Uani 1 1 d . . .
H10 H 0.2234 0.4118 0.1067 0.048 Uiso 1 1 calc R . .
N2 N 0.07543(18) 0.33976(14) 0.04516(5) 0.0391(3) Uani 1 1 d . . .
H2A H -0.0132 0.4045 0.0407 0.059 Uiso 1 1 calc R . .
H2B H 0.0293 0.2706 0.0604 0.059 Uiso 1 1 calc R . .
H2C H 0.1053 0.3119 0.0170 0.059 Uiso 1 1 calc R . .
C11 C 0.3072(2) 0.52366(17) 0.05126(6) 0.0414(4) Uani 1 1 d . . .
O1 O 0.4211(2) 0.59699(14) 0.08158(5) 0.0591(4) Uani 1 1 d . . .
H1O H 0.4827 0.6495 0.0668 0.089 Uiso 1 1 calc R . .
O2 O 0.25781(17) 0.55193(13) 0.01012(4) 0.0498(3) Uani 1 1 d . . .
C12 C -0.1814(2) 0.71724(16) 0.15347(6) 0.0375(4) Uani 1 1 d . . .
C13 C -0.1688(2) 0.75014(18) 0.20129(6) 0.0406(4) Uani 1 1 d . . .
H13 H -0.1770 0.6840 0.2244 0.049 Uiso 1 1 calc R . .
C14 C -0.1437(2) 0.88390(18) 0.21361(6) 0.0406(4) Uani 1 1 d . . .
C15 C -0.1374(2) 0.98440(17) 0.18011(6) 0.0401(4) Uani 1 1 d . . .
H15 H -0.1227 1.0747 0.1890 0.048 Uiso 1 1 calc R . .
C16 C -0.1539(2) 0.94602(16) 0.13273(6) 0.0365(4) Uani 1 1 d . . .
C17 C -0.1731(2) 0.81205(16) 0.11712(6) 0.0366(4) Uani 1 1 d . . .
C18 C -0.1869(3) 0.77139(18) 0.06435(6) 0.0439(4) Uani 1 1 d . . .
O3 O -0.03381(19) 0.76230(15) 0.04709(5) 0.0602(4) Uani 1 1 d . . .
O4 O -0.35212(18) 0.75188(14) 0.04379(4) 0.0563(4) Uani 1 1 d . . .
N3 N -0.1463(2) 1.05661(15) 0.09824(5) 0.0441(3) Uani 1 1 d . . .
O5 O -0.1831(3) 1.03370(16) 0.05601(5) 0.0708(4) Uani 1 1 d . . .
O6 O -0.1009(2) 1.16853(14) 0.11396(5) 0.0645(4) Uani 1 1 d . . .
N4 N -0.1236(2) 0.91982(19) 0.26456(5) 0.0541(4) Uani 1 1 d . . .
O7 O -0.1310(2) 1.04008(17) 0.27471(5) 0.0689(4) Uani 1 1 d . . .
O8 O -0.0997(3) 0.82874(19) 0.29375(5) 0.0878(6) Uani 1 1 d . . .
N5 N -0.2018(2) 0.57183(15) 0.14215(5) 0.0458(4) Uani 1 1 d . . .
O9 O -0.2815(2) 0.50128(14) 0.16905(5) 0.0648(4) Uani 1 1 d . . .
O10 O -0.1366(2) 0.53043(14) 0.10686(5) 0.0625(4) Uani 1 1 d . . .

loop_
_atom_site_aniso_label
_atom_site_aniso_U_11
_atom_site_aniso_U_22
_atom_site_aniso_U_33
_atom_site_aniso_U_23
_atom_site_aniso_U_13
_atom_site_aniso_U_12
C1 0.0528(10) 0.0514(11) 0.0451(10) -0.0007(8) -0.0044(8) 0.0011(8)
N1 0.0550(9) 0.0426(9) 0.0643(10) -0.0072(8) -0.0065(7) -0.0049(7)
C2 0.0306(8) 0.0484(10) 0.0579(11) 0.0069(8) 0.0026(7) 0.0043(7)
C3 0.0381(9) 0.0632(13) 0.0885(16) 0.0296(12) 0.0097(9) 0.0092(8)
C4 0.0510(11) 0.113(2) 0.0609(14) 0.0397(14) 0.0141(10) 0.0294(12)
C5 0.0602(12) 0.0985(19) 0.0468(11) 0.0039(11) 0.0046(9) 0.0314(12)
C6 0.0491(10) 0.0664(13) 0.0453(10) -0.0054(9) -0.0039(8) 0.0185(9)
C7 0.0302(7) 0.0447(9) 0.0449(9) -0.0007(7) 0.0004(6) 0.0084(6)
C8 0.0352(8) 0.0432(9) 0.0434(9) 0.0009(7) -0.0013(6) 0.0031(7)
C9 0.0376(8) 0.0465(10) 0.0503(10) 0.0054(8) 0.0000(7) -0.0007(7)
C10 0.0366(8) 0.0438(9) 0.0376(8) -0.0008(7) -0.0027(6) -0.0028(7)
N2 0.0359(7) 0.0422(8) 0.0382(7) 0.0013(6) -0.0001(5) -0.0018(5)
C11 0.0336(8) 0.0415(9) 0.0473(10) -0.0007(7) -0.0024(7) 0.0008(6)
O1 0.0607(8) 0.0559(8) 0.0563(8) 0.0036(6) -0.0098(6) -0.0198(6)
O2 0.0472(7) 0.0504(7) 0.0488(7) 0.0103(6) -0.0068(5) -0.0021(5)
C12 0.0332(8) 0.0388(9) 0.0402(8) -0.0038(7) 0.0036(6) -0.0002(6)
C13 0.0364(8) 0.0462(10) 0.0387(8) -0.0009(7) 0.0031(6) -0.0041(7)
C14 0.0342(8) 0.0513(10) 0.0364(8) -0.0083(7) 0.0048(6) -0.0054(7)
C15 0.0321(8) 0.0422(9) 0.0467(9) -0.0104(7) 0.0078(6) -0.0030(6)
C16 0.0297(7) 0.0396(9) 0.0405(8) -0.0014(7) 0.0061(6) -0.0014(6)
C17 0.0290(7) 0.0418(9) 0.0390(8) -0.0048(7) 0.0051(6) -0.0011(6)
C18 0.0529(10) 0.0409(9) 0.0385(9) -0.0054(7) 0.0081(7) -0.0089(7)
O3 0.0612(8) 0.0709(9) 0.0523(7) -0.0208(7) 0.0225(6) -0.0154(7)
O4 0.0590(8) 0.0614(8) 0.0450(7) 0.0004(6) -0.0075(6) -0.0167(6)
N3 0.0416(7) 0.0433(9) 0.0476(9) 0.0000(6) 0.0066(6) -0.0015(6)
O5 0.1083(12) 0.0590(9) 0.0434(8) 0.0041(6) 0.0019(7) -0.0099(8)
O6 0.0888(10) 0.0419(8) 0.0630(9) -0.0013(6) 0.0102(7) -0.0151(7)
N4 0.0539(9) 0.0661(11) 0.0420(8) -0.0137(8) 0.0052(7) -0.0186(7)
O7 0.0733(10) 0.0756(11) 0.0565(9) -0.0285(8) 0.0030(7) -0.0076(7)
O8 0.1353(16) 0.0864(12) 0.0398(8) 0.0014(8) 0.0026(8) -0.0398(11)
N5 0.0485(8) 0.0417(8) 0.0451(8) -0.0032(7) -0.0026(6) 0.0017(6)
O9 0.0860(10) 0.0495(8) 0.0587(8) 0.0018(7) 0.0075(7) -0.0206(7)
O10 0.0819(10) 0.0491(8) 0.0578(8) -0.0123(6) 0.0132(7) 0.0109(7)

loop_
_atom_type_symbol
_atom_type_description
_atom_type_scat_dispersion_real
_atom_type_scat_dispersion_imag
_atom_type_scat_source
C C 0.0181 0.0091 'International Tables Vol C Tables 4.2.6.8 and 6.1.1.4'
H H 0.0000 0.0000 'International Tables Vol C Tables 4.2.6.8 and 6.1.1.4'
N N 0.0311 0.0180 'International Tables Vol C Tables 4.2.6.8 and 6.1.1.4'
O O 0.0492 0.0322 'International Tables Vol C Tables 4.2.6.8 and 6.1.1.4'

loop_
_geom_angle_atom_site_label_1
_geom_angle_atom_site_label_2
_geom_angle_atom_site_label_3
_geom_angle
_geom_angle_site_symmetry_1
_geom_angle_site_symmetry_3
_geom_angle_publ_flag
C8 C1 N1 110.57(16) . . ?
C8 C1 H1 124.7 . . ?
N1 C1 H1 124.7 . . ?
C1 N1 C2 109.07(15) . . ?
C1 N1 H1N 125.5 . . ?
C2 N1 H1N 125.5 . . ?
N1 C2 C3 130.68(19) . . ?
N1 C2 C7 107.31(15) . . ?
C3 C2 C7 122.01(19) . . ?
C4 C3 C2 116.9(2) . . ?
C4 C3 H3 121.6 . . ?
C2 C3 H3 121.6 . . ?
C3 C4 C5 121.5(2) . . ?
C3 C4 H4 119.2 . . ?
C5 C4 H4 119.2 . . ?
C6 C5 C4 121.4(2) . . ?
C6 C5 H5 119.3 . . ?
C4 C5 H5 119.3 . . ?
C5 C6 C7 118.9(2) . . ?
C5 C6 H6 120.5 . . ?
C7 C6 H6 120.5 . . ?
C6 C7 C2 119.14(17) . . ?
C6 C7 C8 133.65(17) . . ?
C2 C7 C8 107.22(15) . . ?
C1 C8 C7 105.83(16) . . ?
C1 C8 C9 125.59(16) . . ?
C7 C8 C9 128.57(15) . . ?
C8 C9 C10 114.49(14) . . ?
C8 C9 H9A 108.6 . . ?
C10 C9 H9A 108.6 . . ?
C8 C9 H9B 108.6 . . ?
C10 C9 H9B 108.6 . . ?
H9A C9 H9B 107.6 . . ?
N2 C10 C11 108.17(13) . . ?
N2 C10 C9 110.95(13) . . ?
C11 C10 C9 108.60(13) . . ?
N2 C10 H10 109.7 . . ?
C11 C10 H10 109.7 . . ?
C9 C10 H10 109.7 . . ?
C10 N2 H2A 109.5 . . ?
C10 N2 H2B 109.5 . . ?
H2A N2 H2B 109.5 . . ?
C10 N2 H2C 109.5 . . ?
H2A N2 H2C 109.5 . . ?
H2B N2 H2C 109.5 . . ?
O2 C11 O1 125.46(16) . . ?
O2 C11 C10 123.34(15) . . ?
O1 C11 C10 111.14(14) . . ?
C11 O1 H1O 109.5 . . ?
C13 C12 C17 123.83(15) . . ?
C13 C12 N5 115.73(15) . . ?
C17 C12 N5 120.43(14) . . ?
C14 C13 C12 117.73(16) . . ?
C14 C13 H13 121.1 . . ?
C12 C13 H13 121.1 . . ?
C13 C14 C15 122.37(15) . . ?
C13 C14 N4 118.29(16) . . ?
C15 C14 N4 119.34(16) . . ?
C14 C15 C16 117.45(15) . . ?
C14 C15 H15 121.3 . . ?
C16 C15 H15 121.3 . . ?
C15 C16 C17 124.00(15) . . ?
C15 C16 N3 115.57(14) . . ?
C17 C16 N3 120.42(14) . . ?
C12 C17 C16 114.57(14) . . ?
C12 C17 C18 122.28(14) . . ?
C16 C17 C18 123.15(14) . . ?
O3 C18 O4 127.37(16) . . ?
O3 C18 C17 116.60(15) . . ?
O4 C18 C17 116.03(14) . . ?
O5 N3 O6 122.89(16) . . ?
O5 N3 C16 119.54(15) . . ?
O6 N3 C16 117.57(14) . . ?
O8 N4 O7 124.43(16) . . ?
O8 N4 C14 118.12(17) . . ?
O7 N4 C14 117.44(17) . . ?
O9 N5 O10 124.40(16) . . ?
O9 N5 C12 117.60(14) . . ?
O10 N5 C12 117.99(15) . . ?

loop_
_geom_bond_atom_site_label_1
_geom_bond_atom_site_label_2
_geom_bond_distance
_geom_bond_site_symmetry_2
_geom_bond_publ_flag
C1 C8 1.362(3) . ?
C1 N1 1.364(3) . ?
C1 H1 0.9300 . ?
N1 C2 1.368(2) . ?
N1 H1N 0.8600 . ?
C2 C3 1.395(3) . ?
C2 C7 1.408(3) . ?
C3 C4 1.383(4) . ?
C3 H3 0.9300 . ?
C4 C5 1.391(4) . ?
C4 H4 0.9300 . ?
C5 C6 1.366(3) . ?
C5 H5 0.9300 . ?
C6 C7 1.396(2) . ?
C6 H6 0.9300 . ?
C7 C8 1.436(2) . ?
C8 C9 1.495(2) . ?
C9 C10 1.540(2) . ?
C9 H9A 0.9700 . ?
C9 H9B 0.9700 . ?
C10 N2 1.4885(19) . ?
C10 C11 1.511(2) . ?
C10 H10 0.9800 . ?
N2 H2A 0.8900 . ?
N2 H2B 0.8900 . ?
N2 H2C 0.8900 . ?
C11 O2 1.204(2) . ?
C11 O1 1.315(2) . ?
O1 H1O 0.8200 . ?
C12 C13 1.382(2) . ?
C12 C17 1.397(2) . ?
C12 N5 1.477(2) . ?
C13 C14 1.374(2) . ?
C13 H13 0.9300 . ?
C14 C15 1.377(2) . ?
C14 N4 1.472(2) . ?
C15 C16 1.382(2) . ?
C15 H15 0.9300 . ?
C16 C17 1.398(2) . ?
C16 N3 1.470(2) . ?
C17 C18 1.535(2) . ?
C18 O3 1.234(2) . ?
C18 O4 1.244(2) . ?
N3 O5 1.2104(19) . ?
N3 O6 1.220(2) . ?
N4 O8 1.219(2) . ?
N4 O7 1.226(2) . ?
N5 O9 1.216(2) . ?
N5 O10 1.2164(19) . ?
